data_7013188
loop_
_publ_author_name
'Yih, Kuang-Hway'
'Lee, Gene-Hsiang'
'Wang, Yu'

_publ_section_title
;
 Novel palladium and platinum carbene-complexes containing
 dithiocarbonate ligand [M(PPh3){?2(S,S)-S2CO]{C(SR)(NMe2)}] formed via
 alkyl migration of O-alkyldithiocarbonate to thiocarbamoyl
 ligandElectronic supplementary information (ESI) available: 1H and
 13C{1H} NMR spectra of 3 and the 1H NMR spectrum of the mixtures of 4
 and 5. See http://www.rsc.org/suppdata/dt/b3/b305374a/
;
_journal_issue 14
_journal_name_full 'Dalton Transactions'
_journal_page_first 2810
_journal_paper_doi 10.1039/b305374a
_journal_year 2003
_chemical_formula_sum 'C3 H4.5 K N0.5 O S2'
_chemical_formula_weight 166.79
_chemical_name_systematic
;
?
;
_space_group_IT_number 14
_symmetry_cell_setting monoclinic
_symmetry_space_group_name_Hall '-P 2yn'
_symmetry_space_group_name_H-M 'P 1 21/n 1'
_atom_sites_solution_hydrogens geom
_atom_sites_solution_primary direct
_atom_sites_solution_secondary difmap
_audit_creation_method SHELXL-97
_cell_angle_alpha 90.00
_cell_angle_beta 99.660(2)
_cell_angle_gamma 90.00
_cell_formula_units_Z 8
_cell_length_a 9.9176(7)
_cell_length_b 10.3027(8)
_cell_length_c 14.3530(11)
_cell_measurement_reflns_used 3612
_cell_measurement_temperature 150(1)
_cell_measurement_theta_max 27.46
_cell_measurement_theta_min 2.32
_cell_volume 1445.77(19)
_computing_cell_refinement 'Bruker SAINT'
_computing_data_collection 'Bruker SMART'
_computing_data_reduction 'Bruker SAINT'
_computing_molecular_graphics 'Bruker SHELXTL'
_computing_publication_material 'Bruker SHELXTL'
_computing_structure_refinement 'SHELXL-97 (Sheldrick, 1997)'
_computing_structure_solution 'SHELXS-97 (Sheldrick, 1990)'
_diffrn_ambient_temperature 150(1)
_diffrn_measured_fraction_theta_full 0.999
_diffrn_measured_fraction_theta_max 0.999
_diffrn_measurement_device_type 'BRUKER SMART ApexCCD area detector'
_diffrn_measurement_method 'phi and omega scans'
_diffrn_radiation_monochromator graphite
_diffrn_radiation_source 'fine-focus sealed tube'
_diffrn_radiation_type MoK\a
_diffrn_radiation_wavelength 0.71073
_diffrn_reflns_av_R_equivalents 0.0249
_diffrn_reflns_av_sigmaI/netI 0.0277
_diffrn_reflns_limit_h_max 12
_diffrn_reflns_limit_h_min -12
_diffrn_reflns_limit_k_max 13
_diffrn_reflns_limit_k_min -12
_diffrn_reflns_limit_l_max 18
_diffrn_reflns_limit_l_min -13
_diffrn_reflns_number 11782
_diffrn_reflns_theta_full 27.50
_diffrn_reflns_theta_max 27.50
_diffrn_reflns_theta_min 2.32
_exptl_absorpt_coefficient_mu 1.214
_exptl_absorpt_correction_T_max 0.8111
_exptl_absorpt_correction_T_min 0.5820
_exptl_absorpt_correction_type multi-scan
_exptl_crystal_colour colorless
_exptl_crystal_density_diffrn 1.533
_exptl_crystal_density_meas ?
_exptl_crystal_density_method 'not measured'
_exptl_crystal_description plate
_exptl_crystal_F_000 680
_exptl_crystal_size_max 0.50
_exptl_crystal_size_mid 0.30
_exptl_crystal_size_min 0.18
_refine_diff_density_max 0.474
_refine_diff_density_min -0.190
_refine_diff_density_rms 0.060
_refine_ls_extinction_method none
_refine_ls_goodness_of_fit_ref 1.038
_refine_ls_hydrogen_treatment mixed
_refine_ls_matrix_type full
_refine_ls_number_parameters 136
_refine_ls_number_reflns 3318
_refine_ls_number_restraints 0
_refine_ls_restrained_S_all 1.038
_refine_ls_R_factor_all 0.0349
_refine_ls_R_factor_gt 0.0281
_refine_ls_shift/su_max 0.001
_refine_ls_shift/su_mean 0.000
_refine_ls_structure_factor_coef Fsqd
_refine_ls_weighting_details 'calc w=1/[\s^2^(Fo^2^)+(0.0331P)^2^+0.2943P] where P=(Fo^2^+2Fc^2^)/3'
_refine_ls_weighting_scheme calc
_refine_ls_wR_factor_gt 0.0669
_refine_ls_wR_factor_ref 0.0706
_reflns_number_gt 2805
_reflns_number_total 3318
_reflns_threshold_expression >2sigma(I)
_cod_data_source_file b305374a.txt
_cod_data_source_block ic9579
_cod_depositor_comments
;
The following automatic conversions were performed:
'_symmetry_cell_setting' value 'Monoclinic' changed to 'monoclinic'
according to '/home/saulius/struct/CIF-dictionaries/cif_core.dic'
dictionary named 'cif_core.dic' version 2.4.1 from 2010-06-29.

Automatic conversion script
Id: cif_fix_enum 1527 2010-12-29 10:47:43Z saulius 

The following automatic conversions were performed:

'_exptl_crystal_density_meas' value 'not_measured' was changed to '?'
- the value is perceived as not measured.

Automatic conversion script
Id: cif_fix_values 3008 2015-01-20 13:52:24Z robertas 
;
_cod_original_sg_symbol_H-M P2(1)/n
_cod_database_code 7013188

loop_
_symmetry_equiv_pos_as_xyz
'x, y, z'
'-x+1/2, y+1/2, -z+1/2'
'-x, -y, -z'
'x-1/2, -y-1/2, z-1/2'

loop_
_atom_site_label
_atom_site_type_symbol
_atom_site_fract_x
_atom_site_fract_y
_atom_site_fract_z
_atom_site_U_iso_or_equiv
_atom_site_adp_type
_atom_site_occupancy
_atom_site_symmetry_multiplicity
_atom_site_calc_flag
_atom_site_refinement_flags
_atom_site_disorder_assembly
_atom_site_disorder_group
K1 K 1.08994(3) 0.00433(3) 0.14449(3) 0.02388(10) Uani 1 1 d . . .
K2 K 0.90312(4) -0.50150(3) -0.13378(3) 0.02542(10) Uani 1 1 d . . .
S1 S 1.27896(4) -0.24867(3) 0.22638(3) 0.02350(10) Uani 1 1 d . . .
S2 S 1.08659(5) -0.37398(4) 0.33988(4) 0.03318(12) Uani 1 1 d . . .
S3 S 0.95194(4) -0.24498(3) 0.00942(3) 0.02394(11) Uani 1 1 d . . .
S4 S 1.19429(4) -0.37160(4) -0.05442(3) 0.02826(11) Uani 1 1 d . . .
O1 O 1.14907(11) -0.12458(10) 0.33679(9) 0.0269(3) Uani 1 1 d . . .
O2 O 1.16856(12) -0.12406(10) -0.01204(9) 0.0280(3) Uani 1 1 d . . .
N1 N 0.88033(17) 0.07916(17) 0.24868(13) 0.0449(4) Uani 1 1 d . . .
C1 C 1.16797(16) -0.24622(13) 0.30404(12) 0.0218(3) Uani 1 1 d . . .
C2 C 1.06595(19) -0.10780(17) 0.40954(14) 0.0358(4) Uani 1 1 d . . .
H2A H 1.1049 -0.1584 0.4654 0.054 Uiso 1 1 calc R . .
H2B H 0.9727 -0.1379 0.3860 0.054 Uiso 1 1 calc R . .
H2C H 1.0639 -0.0158 0.4265 0.054 Uiso 1 1 calc R . .
C3 C 1.11081(17) -0.24386(13) -0.01953(11) 0.0214(3) Uani 1 1 d . . .
C4 C 1.30818(18) -0.10940(18) -0.02728(15) 0.0374(4) Uani 1 1 d . . .
H4A H 1.3154 -0.1382 -0.0913 0.056 Uiso 1 1 calc R . .
H4B H 1.3687 -0.1621 0.0189 0.056 Uiso 1 1 calc R . .
H4C H 1.3350 -0.0180 -0.0197 0.056 Uiso 1 1 calc R . .
C5 C 0.8464(2) 0.1724(2) 0.27839(15) 0.0410(5) Uani 1 1 d . . .
C6 C 0.8023(3) 0.2935(3) 0.3156(2) 0.0800(9) Uani 1 1 d . . .
H6A H 0.7193 0.2783 0.3425 0.120 Uiso 1 1 calc R . .
H6B H 0.7833 0.3573 0.2644 0.120 Uiso 1 1 calc R . .
H6C H 0.8748 0.3264 0.3648 0.120 Uiso 1 1 calc R . .

loop_
_atom_site_aniso_label
_atom_site_aniso_U_11
_atom_site_aniso_U_22
_atom_site_aniso_U_33
_atom_site_aniso_U_23
_atom_site_aniso_U_13
_atom_site_aniso_U_12
K1 0.02767(19) 0.01867(17) 0.0243(2) -0.00068(14) 0.00140(15) 0.00122(13)
K2 0.02773(19) 0.01968(17) 0.0266(2) -0.00016(14) -0.00200(15) -0.00003(13)
S1 0.0263(2) 0.0198(2) 0.0246(2) 0.00102(15) 0.00466(17) 0.00009(14)
S2 0.0391(3) 0.0217(2) 0.0425(3) 0.00183(19) 0.0175(2) -0.00358(17)
S3 0.0231(2) 0.0205(2) 0.0278(2) 0.00021(15) 0.00309(17) 0.00116(14)
S4 0.0276(2) 0.0212(2) 0.0370(3) -0.00136(17) 0.00816(18) 0.00274(16)
O1 0.0284(6) 0.0194(5) 0.0336(7) -0.0042(5) 0.0073(5) 0.0010(4)
O2 0.0345(6) 0.0192(5) 0.0321(7) -0.0037(5) 0.0110(5) -0.0072(5)
N1 0.0424(10) 0.0459(10) 0.0474(11) 0.0035(9) 0.0101(8) 0.0065(8)
C1 0.0216(8) 0.0195(8) 0.0224(8) 0.0005(6) -0.0017(6) 0.0029(6)
C2 0.0372(10) 0.0323(10) 0.0402(11) -0.0081(8) 0.0131(9) 0.0029(8)
C3 0.0261(8) 0.0198(8) 0.0172(8) 0.0015(6) 0.0005(6) -0.0009(6)
C4 0.0349(10) 0.0359(10) 0.0436(12) -0.0052(9) 0.0128(9) -0.0141(8)
C5 0.0412(11) 0.0484(12) 0.0350(11) 0.0092(9) 0.0110(9) 0.0085(9)
C6 0.125(3) 0.0662(16) 0.0553(17) 0.0028(14) 0.0347(17) 0.0413(18)

loop_
_atom_type_symbol
_atom_type_description
_atom_type_scat_dispersion_real
_atom_type_scat_dispersion_imag
_atom_type_scat_source
C C 0.0033 0.0016 'International Tables Vol C Tables 4.2.6.8 and 6.1.1.4'
H H 0.0000 0.0000 'International Tables Vol C Tables 4.2.6.8 and 6.1.1.4'
N N 0.0061 0.0033 'International Tables Vol C Tables 4.2.6.8 and 6.1.1.4'
O O 0.0106 0.0060 'International Tables Vol C Tables 4.2.6.8 and 6.1.1.4'
S S 0.1246 0.1234 'International Tables Vol C Tables 4.2.6.8 and 6.1.1.4'
K K 0.2009 0.2494 'International Tables Vol C Tables 4.2.6.8 and 6.1.1.4'

loop_
_geom_angle_atom_site_label_1
_geom_angle_atom_site_label_2
_geom_angle_atom_site_label_3
_geom_angle
_geom_angle_site_symmetry_1
_geom_angle_site_symmetry_3
_geom_angle_publ_flag
O2 K1 N1 149.59(4) . . ?
O2 K1 O1 118.80(3) . . ?
N1 K1 O1 71.86(4) . . ?
O2 K1 O2 90.49(3) . 3_755 ?
N1 K1 O2 67.90(4) . 3_755 ?
O1 K1 O2 136.83(3) . 3_755 ?
O2 K1 S1 132.45(3) . 2_755 ?
N1 K1 S1 75.52(4) . 2_755 ?
O1 K1 S1 80.09(2) . 2_755 ?
O2 K1 S1 103.90(2) 3_755 2_755 ?
O2 K1 S3 80.80(3) . 3_755 ?
N1 K1 S3 97.27(4) . 3_755 ?
O1 K1 S3 157.27(2) . 3_755 ?
O2 K1 S3 46.27(2) 3_755 3_755 ?
S1 K1 S3 77.825(13) 2_755 3_755 ?
O2 K1 S1 72.45(3) . . ?
N1 K1 S1 116.38(4) . . ?
O1 K1 S1 47.14(2) . . ?
O2 K1 S1 150.63(2) 3_755 . ?
S1 K1 S1 105.235(11) 2_755 . ?
S3 K1 S1 146.064(16) 3_755 . ?
O2 K1 S3 47.56(2) . . ?
N1 K1 S3 104.21(4) . . ?
O1 K1 S3 100.83(2) . . ?
O2 K1 S3 75.06(2) 3_755 . ?
S1 K1 S3 178.933(15) 2_755 . ?
S3 K1 S3 101.207(14) 3_755 . ?
S1 K1 S3 75.816(13) . . ?
O2 K1 S2 80.95(3) . 2_755 ?
N1 K1 S2 128.54(4) . 2_755 ?
O1 K1 S2 93.72(2) . 2_755 ?
O2 K1 S2 123.50(2) 3_755 2_755 ?
S1 K1 S2 53.152(12) 2_755 2_755 ?
S3 K1 S2 77.266(13) 3_755 2_755 ?
S1 K1 S2 78.228(13) . 2_755 ?
S3 K1 S2 127.171(15) . 2_755 ?
O2 K1 C1 96.68(4) . . ?
N1 K1 C1 87.50(5) . . ?
O1 K1 C1 23.11(3) . . ?
O2 K1 C1 139.18(3) 3_755 . ?
S1 K1 C1 100.46(3) 2_755 . ?
S3 K1 C1 174.29(3) 3_755 . ?
S1 K1 C1 28.91(3) . . ?
S3 K1 C1 80.54(3) . . ?
S2 K1 C1 97.32(3) 2_755 . ?
O2 K1 C3 97.62(4) . 3_755 ?
N1 K1 C3 71.03(4) . 3_755 ?
O1 K1 C3 142.00(4) . 3_755 ?
O2 K1 C3 22.99(3) 3_755 3_755 ?
S1 K1 C3 83.07(3) 2_755 3_755 ?
S3 K1 C3 28.84(3) 3_755 3_755 ?
S1 K1 C3 169.80(3) . 3_755 ?
S3 K1 C3 95.87(3) . 3_755 ?
S2 K1 C3 102.92(3) 2_755 3_755 ?
C1 K1 C3 156.78(4) . 3_755 ?
O2 K1 C3 21.53(3) . . ?
N1 K1 C3 132.62(5) . . ?
O1 K1 C3 105.53(3) . . ?
O2 K1 C3 90.80(3) 3_755 . ?
S1 K1 C3 151.83(3) 2_755 . ?
S3 K1 C3 96.51(3) 3_755 . ?
S1 K1 C3 64.54(3) . . ?
S3 K1 C3 28.48(3) . . ?
S2 K1 C3 98.70(3) 2_755 . ?
C1 K1 C3 82.42(4) . . ?
C3 K1 C3 105.35(3) 3_755 . ?
O1 K2 S4 126.31(3) 4 . ?
O1 K2 S2 102.18(3) 4 3_745 ?
S4 K2 S2 108.926(16) . 3_745 ?
O1 K2 S4 85.84(3) 4 3_745 ?
S4 K2 S4 104.171(14) . 3_745 ?
S2 K2 S4 130.599(16) 3_745 3_745 ?
O1 K2 S1 83.29(2) 4 3_745 ?
S4 K2 S1 150.215(15) . 3_745 ?
S2 K2 S1 54.657(12) 3_745 3_745 ?
S4 K2 S1 78.697(14) 3_745 3_745 ?
O1 K2 S3 76.08(3) 4 . ?
S4 K2 S3 54.705(12) . . ?
S2 K2 S3 148.538(16) 3_745 . ?
S4 K2 S3 80.851(14) 3_745 . ?
S1 K2 S3 151.833(16) 3_745 . ?
O1 K2 S3 137.42(3) 4 3_745 ?
S4 K2 S3 81.722(13) . 3_745 ?
S2 K2 S3 95.815(15) 3_745 3_745 ?
S4 K2 S3 53.918(12) 3_745 3_745 ?
S1 K2 S3 76.278(13) 3_745 3_745 ?
S3 K2 S3 106.547(14) . 3_745 ?
O1 K2 S1 47.66(2) 4 4 ?
S4 K2 S1 96.283(14) . 4 ?
S2 K2 S1 79.836(14) 3_745 4 ?
S4 K2 S1 131.671(15) 3_745 4 ?
S1 K2 S1 103.684(11) 3_745 4 ?
S3 K2 S1 76.208(13) . 4 ?
S3 K2 S1 174.398(16) 3_745 4 ?
O1 K2 C3 108.54(4) 4 3_745 ?
S4 K2 C3 102.76(3) . 3_745 ?
S2 K2 C3 107.01(3) 3_745 3_745 ?
S4 K2 C3 28.71(3) 3_745 3_745 ?
S1 K2 C3 65.43(3) 3_745 3_745 ?
S3 K2 C3 103.14(3) . 3_745 ?
S3 K2 C3 28.88(3) 3_745 3_745 ?
S1 K2 C3 156.04(3) 4 3_745 ?
O1 K2 C1 21.94(3) 4 4 ?
S4 K2 C1 108.06(3) . 4 ?
S2 K2 C1 100.31(3) 3_745 4 ?
S4 K2 C1 103.07(3) 3_745 4 ?
S1 K2 C1 99.88(3) 3_745 4 ?
S3 K2 C1 66.26(3) . 4 ?
S3 K2 C1 156.96(3) 3_745 4 ?
S1 K2 C1 28.61(3) 4 4 ?
C3 K2 C1 128.86(4) 3_745 4 ?
O1 K2 K2 114.61(3) 4 3_745 ?
S4 K2 K2 52.942(11) . 3_745 ?
S2 K2 K2 142.791(18) 3_745 3_745 ?
S4 K2 K2 51.229(12) 3_745 3_745 ?
S1 K2 K2 122.450(16) 3_745 3_745 ?
S3 K2 K2 53.453(11) . 3_745 ?
S3 K2 K2 53.093(11) 3_745 3_745 ?
S1 K2 K2 129.436(16) 4 3_745 ?
C3 K2 K2 57.03(3) 3_745 3_745 ?
C1 K2 K2 115.81(3) 4 3_745 ?
O1 K2 K1 48.29(3) 4 4 ?
S4 K2 K1 143.644(15) . 4 ?
S2 K2 K1 54.445(12) 3_745 4 ?
S4 K2 K1 110.468(14) 3_745 4 ?
S1 K2 K1 51.834(10) 3_745 4 ?
S3 K2 K1 120.151(13) . 4 ?
S3 K2 K1 128.039(13) 3_745 4 ?
S1 K2 K1 51.918(10) 4 4 ?
C3 K2 K1 112.86(3) 3_745 4 ?
C1 K2 K1 53.89(3) 4 4 ?
K2 K2 K1 159.295(17) 3_745 4 ?
C1 S1 K1 83.09(5) . 2_745 ?
C1 S1 K2 84.51(5) . 3_745 ?
K1 S1 K2 76.147(13) 2_745 3_745 ?
C1 S1 K1 80.21(5) . . ?
K1 S1 K1 163.240(15) 2_745 . ?
K2 S1 K1 103.455(15) 3_745 . ?
C1 S1 K2 79.02(5) . 4_656 ?
K1 S1 K2 100.717(15) 2_745 4_656 ?
K2 S1 K2 163.497(15) 3_745 4_656 ?
K1 S1 K2 74.796(12) . 4_656 ?
C1 S2 K2 86.56(6) . 3_745 ?
C1 S2 K1 79.19(5) . 2_745 ?
K2 S2 K1 75.031(13) 3_745 2_745 ?
C3 S3 K1 81.29(5) . 3_755 ?
C3 S3 K2 84.21(5) . . ?
K1 S3 K2 101.186(16) 3_755 . ?
C3 S3 K2 78.61(5) . 3_745 ?
K1 S3 K2 159.608(17) 3_755 3_745 ?
K2 S3 K2 73.453(14) . 3_745 ?
C3 S3 K1 80.29(5) . . ?
K1 S3 K1 78.793(14) 3_755 . ?
K2 S3 K1 164.323(17) . . ?
K2 S3 K1 101.035(15) 3_745 . ?
C3 S4 K2 88.47(6) . . ?
C3 S4 K2 80.72(6) . 3_745 ?
K2 S4 K2 75.829(14) . 3_745 ?
C1 O1 C2 119.18(13) . . ?
C1 O1 K2 107.82(9) . 4_656 ?
C2 O1 K2 116.30(10) . 4_656 ?
C1 O1 K1 96.06(9) . . ?
C2 O1 K1 123.98(10) . . ?
K2 O1 K1 88.04(3) 4_656 . ?
C3 O2 C4 119.02(13) . . ?
C3 O2 K1 108.63(9) . . ?
C4 O2 K1 118.05(10) . . ?
C3 O2 K1 91.05(9) . 3_755 ?
C4 O2 K1 124.53(10) . 3_755 ?
K1 O2 K1 89.51(3) . 3_755 ?
C5 N1 K1 135.85(16) . . ?
O1 C1 S2 121.15(13) . . ?
O1 C1 S1 112.53(11) . . ?
S2 C1 S1 126.32(9) . . ?
O1 C1 K1 60.82(8) . . ?
S2 C1 K1 136.71(8) . . ?
S1 C1 K1 70.88(5) . . ?
O1 C1 K2 50.24(7) . 4_656 ?
S2 C1 K2 147.03(8) . 4_656 ?
S1 C1 K2 72.38(5) . 4_656 ?
K1 C1 K2 71.75(3) . 4_656 ?
O1 C1 K1 136.86(10) . 2_745 ?
S2 C1 K1 72.95(5) . 2_745 ?
S1 C1 K1 68.30(5) . 2_745 ?
K1 C1 K1 139.16(5) . 2_745 ?
K2 C1 K1 94.47(4) 4_656 2_745 ?
O2 C3 S4 120.99(12) . . ?
O2 C3 S3 112.57(11) . . ?
S4 C3 S3 126.44(9) . . ?
O2 C3 K2 134.76(10) . 3_745 ?
S4 C3 K2 70.56(5) . 3_745 ?
S3 C3 K2 72.51(5) . 3_745 ?
O2 C3 K1 65.96(8) . 3_755 ?
S4 C3 K1 132.28(8) . 3_755 ?
S3 C3 K1 69.87(5) . 3_755 ?
K2 C3 K1 142.22(5) 3_745 3_755 ?
O2 C3 K1 49.84(7) . . ?
S4 C3 K1 149.49(8) . . ?
S3 C3 K1 71.24(5) . . ?
K2 C3 K1 96.51(4) 3_745 . ?
K1 C3 K1 74.65(3) 3_755 . ?
N1 C5 C6 179.3(2) . . ?

loop_
_geom_bond_atom_site_label_1
_geom_bond_atom_site_label_2
_geom_bond_distance
_geom_bond_site_symmetry_2
_geom_bond_publ_flag
K1 O2 2.8272(12) . ?
K1 N1 2.8628(18) . ?
K1 O1 3.0303(13) . ?
K1 O2 3.1737(13) 3_755 ?
K1 S1 3.2852(5) 2_755 ?
K1 S3 3.3003(6) 3_755 ?
K1 S1 3.3091(5) . ?
K1 S3 3.3673(5) . ?
K1 S2 3.4165(6) 2_755 ?
K1 C1 3.4512(15) . ?
K1 C3 3.4745(15) 3_755 ?
K1 C3 3.5053(16) . ?
K2 O1 2.8030(12) 4 ?
K2 S4 3.2130(6) . ?
K2 S2 3.2415(6) 3_745 ?
K2 S4 3.2887(6) 3_745 ?
K2 S1 3.2936(5) 3_745 ?
K2 S3 3.3330(6) . ?
K2 S3 3.3487(5) 3_745 ?
K2 S1 3.3701(5) 4 ?
K2 C3 3.4419(15) 3_745 ?
K2 C1 3.4714(15) 4 ?
K2 K2 3.9957(8) 3_745 ?
K2 K1 4.0570(6) 4 ?
S1 C1 1.6930(18) . ?
S1 K1 3.2853(5) 2_745 ?
S1 K2 3.2936(5) 3_745 ?
S1 K2 3.3701(5) 4_656 ?
S2 C1 1.6697(16) . ?
S2 K2 3.2415(6) 3_745 ?
S2 K1 3.4165(6) 2_745 ?
S3 C3 1.6956(17) . ?
S3 K1 3.3003(6) 3_755 ?
S3 K2 3.3487(5) 3_745 ?
S4 C3 1.6755(16) . ?
S4 K2 3.2887(6) 3_745 ?
O1 C1 1.3624(17) . ?
O1 C2 1.445(2) . ?
O1 K2 2.8030(12) 4_656 ?
O2 C3 1.3574(17) . ?
O2 C4 1.446(2) . ?
O2 K1 3.1737(13) 3_755 ?
N1 C5 1.125(2) . ?
C1 K2 3.4714(15) 4_656 ?
C1 K1 3.5101(15) 2_745 ?
C3 K2 3.4419(15) 3_745 ?
C3 K1 3.4745(15) 3_755 ?
C5 C6 1.452(3) . ?
